data_7212874
loop_
_publ_author_name
'Braga, Dario'
'Dichiarante, Elena'
'Palladino, Giuseppe'
'Grepioni, Fabrizia'
'Chierotti, Michele R.'
'Gobetto, Roberto'
'Pellegrino, Luca'

_publ_section_title
;
 Remarkable reversal of melting point alternation by co-crystallization
;
_journal_issue 11
_journal_name_full CrystEngComm
_journal_page_first 3534
_journal_paper_doi 10.1039/c0ce00253d
_journal_volume 12
_journal_year 2010
_chemical_formula_sum 'C18 H22 N2 O4'
_chemical_formula_weight 330.38
_chemical_name_systematic
;
?
;
_space_group_IT_number 2
_symmetry_cell_setting triclinic
_symmetry_space_group_name_Hall '-P 1'
_symmetry_space_group_name_H-M 'P -1'
_atom_sites_solution_hydrogens geom
_atom_sites_solution_primary direct
_atom_sites_solution_secondary difmap
_audit_creation_method SHELXL-97
_cell_angle_alpha 90.210(7)
_cell_angle_beta 93.428(6)
_cell_angle_gamma 115.808(9)
_cell_formula_units_Z 1
_cell_length_a 7.2159(6)
_cell_length_b 7.3354(7)
_cell_length_c 8.8449(7)
_cell_measurement_temperature 293(2)
_cell_volume 420.49(7)
_computing_structure_refinement 'SHELXL-97 (Sheldrick, 1997)'
_computing_structure_solution 'SHELXS-97 (Sheldrick, 1990)'
_diffrn_ambient_temperature 293(2)
_diffrn_measured_fraction_theta_full 0.993
_diffrn_measured_fraction_theta_max 0.862
_diffrn_radiation_monochromator graphite
_diffrn_radiation_source 'fine-focus sealed tube'
_diffrn_radiation_type MoK\a
_diffrn_radiation_wavelength 0.71073
_diffrn_reflns_av_R_equivalents 0.0224
_diffrn_reflns_av_sigmaI/netI 0.0500
_diffrn_reflns_limit_h_max 9
_diffrn_reflns_limit_h_min -8
_diffrn_reflns_limit_k_max 9
_diffrn_reflns_limit_k_min -9
_diffrn_reflns_limit_l_max 11
_diffrn_reflns_limit_l_min -11
_diffrn_reflns_number 4004
_diffrn_reflns_theta_full 25.00
_diffrn_reflns_theta_max 28.91
_diffrn_reflns_theta_min 3.14
_exptl_absorpt_coefficient_mu 0.093
_exptl_absorpt_correction_type none
_exptl_crystal_colour colourless
_exptl_crystal_density_diffrn 1.305
_exptl_crystal_density_method 'not measured'
_exptl_crystal_description prism
_exptl_crystal_F_000 176
_exptl_crystal_size_max 0.28
_exptl_crystal_size_mid 0.20
_exptl_crystal_size_min 0.18
_refine_diff_density_max 0.189
_refine_diff_density_min -0.139
_refine_diff_density_rms 0.034
_refine_ls_extinction_method none
_refine_ls_goodness_of_fit_ref 0.916
_refine_ls_hydrogen_treatment mixed
_refine_ls_matrix_type full
_refine_ls_number_parameters 112
_refine_ls_number_reflns 1907
_refine_ls_number_restraints 0
_refine_ls_restrained_S_all 0.916
_refine_ls_R_factor_all 0.0874
_refine_ls_R_factor_gt 0.0499
_refine_ls_shift/su_max 0.000
_refine_ls_shift/su_mean 0.000
_refine_ls_structure_factor_coef Fsqd
_refine_ls_weighting_details 'calc w=1/[\s^2^(Fo^2^)+(0.0847P)^2^+0.0000P] where P=(Fo^2^+2Fc^2^)/3'
_refine_ls_weighting_scheme calc
_refine_ls_wR_factor_gt 0.1240
_refine_ls_wR_factor_ref 0.1370
_reflns_number_gt 1197
_reflns_number_total 1907
_reflns_threshold_expression >2sigma(I)
_cod_data_source_file c0ce00253d.txt
_cod_data_source_block 1.C6
_cod_depositor_comments
;
The following automatic conversions were performed:

'_symmetry_cell_setting' value 'Triclinic' changed to 'triclinic'
according to /home/saulius/struct/CIF-dictionaries/cif_core.dic
dictionary named 'cif_core.dic' version 2.4.2 from 2011-04-26.

Automatic conversion script
Id: cif_fix_values 1891 2012-01-12 08:04:46Z andrius 
;
_cod_original_cell_volume 420.49(6)
_cod_original_sg_symbol_H-M P-1
_cod_database_code 7212874

loop_
_symmetry_equiv_pos_as_xyz
'x, y, z'
'-x, -y, -z'

loop_
_atom_site_label
_atom_site_type_symbol
_atom_site_fract_x
_atom_site_fract_y
_atom_site_fract_z
_atom_site_U_iso_or_equiv
_atom_site_adp_type
_atom_site_occupancy
_atom_site_symmetry_multiplicity
_atom_site_calc_flag
_atom_site_refinement_flags
C1 C 0.0683(2) 0.2245(2) 0.63352(18) 0.0435(4) Uani 1 1 d .
O1 O -0.12602(19) 0.1782(2) 0.59817(15) 0.0665(4) Uani 1 1 d .
H10 H -0.214(4) 0.096(4) 0.665(3) 0.100 Uiso 1 1 d .
O2 O 0.1257(2) 0.1717(2) 0.74792(15) 0.0728(5) Uani 1 1 d .
C2 C 0.2070(2) 0.3510(3) 0.51668(17) 0.0448(4) Uani 1 1 d .
H2A H 0.1760 0.4651 0.4967 0.054 Uiso 1 1 calc R
H2B H 0.1750 0.2703 0.4233 0.054 Uiso 1 1 calc R
C3 C 0.4350(2) 0.4310(3) 0.55885(18) 0.0433(4) Uani 1 1 d .
H3A H 0.4697 0.3179 0.5708 0.052 Uiso 1 1 calc R
H3B H 0.4672 0.5050 0.6554 0.052 Uiso 1 1 calc R
C4 C 0.8926(3) 0.4758(3) -0.0278(2) 0.0534(5) Uani 1 1 d .
H4A H 0.8706 0.4198 -0.1304 0.064 Uiso 1 1 calc R
H4B H 0.8793 0.6017 -0.0329 0.064 Uiso 1 1 calc R
C5 C 0.7223(2) 0.3309(2) 0.06303(17) 0.0404(4) Uani 1 1 d .
C6 C 0.7572(3) 0.2552(3) 0.19902(18) 0.0483(5) Uani 1 1 d .
H6 H 0.8913 0.2931 0.2394 0.058 Uiso 1 1 calc R
C7 C 0.5919(3) 0.1233(3) 0.27440(18) 0.0492(5) Uani 1 1 d .
H7 H 0.6185 0.0731 0.3654 0.059 Uiso 1 1 calc R
N1 N 0.3976(2) 0.0644(2) 0.22425(15) 0.0469(4) Uani 1 1 d .
C8 C 0.3629(3) 0.1361(3) 0.09280(19) 0.0454(4) Uani 1 1 d .
H8 H 0.2270 0.0954 0.0554 0.054 Uiso 1 1 calc R
C9 C 0.5185(3) 0.2673(3) 0.01008(18) 0.0436(4) Uani 1 1 d .
H9 H 0.4871 0.3134 -0.0812 0.052 Uiso 1 1 calc R

loop_
_atom_site_aniso_label
_atom_site_aniso_U_11
_atom_site_aniso_U_22
_atom_site_aniso_U_33
_atom_site_aniso_U_23
_atom_site_aniso_U_13
_atom_site_aniso_U_12
C1 0.0327(10) 0.0446(10) 0.0468(9) 0.0074(7) 0.0062(7) 0.0106(8)
O1 0.0298(7) 0.0910(11) 0.0633(8) 0.0331(7) 0.0082(6) 0.0111(7)
O2 0.0441(8) 0.0993(11) 0.0660(8) 0.0414(7) 0.0076(6) 0.0219(8)
C2 0.0365(10) 0.0480(10) 0.0444(9) 0.0124(7) 0.0084(7) 0.0124(8)
C3 0.0332(9) 0.0449(10) 0.0473(9) 0.0107(7) 0.0078(7) 0.0121(8)
C4 0.0388(10) 0.0615(12) 0.0530(10) 0.0184(8) 0.0114(8) 0.0143(9)
C5 0.0335(10) 0.0418(10) 0.0418(8) 0.0064(7) 0.0077(7) 0.0118(8)
C6 0.0314(9) 0.0589(11) 0.0470(10) 0.0098(8) 0.0014(7) 0.0126(8)
C7 0.0400(11) 0.0554(11) 0.0432(9) 0.0126(7) 0.0054(7) 0.0119(9)
N1 0.0351(8) 0.0473(9) 0.0504(8) 0.0062(6) 0.0096(6) 0.0099(6)
C8 0.0316(9) 0.0456(10) 0.0546(10) 0.0028(8) 0.0028(7) 0.0128(8)
C9 0.0378(10) 0.0457(10) 0.0443(9) 0.0079(7) 0.0015(7) 0.0155(8)

loop_
_atom_type_symbol
_atom_type_description
_atom_type_scat_dispersion_real
_atom_type_scat_dispersion_imag
_atom_type_scat_source
C C 0.0033 0.0016 'International Tables Vol C Tables 4.2.6.8 and 6.1.1.4'
H H 0.0000 0.0000 'International Tables Vol C Tables 4.2.6.8 and 6.1.1.4'
N N 0.0061 0.0033 'International Tables Vol C Tables 4.2.6.8 and 6.1.1.4'
O O 0.0106 0.0060 'International Tables Vol C Tables 4.2.6.8 and 6.1.1.4'

loop_
_geom_angle_atom_site_label_1
_geom_angle_atom_site_label_2
_geom_angle_atom_site_label_3
_geom_angle
_geom_angle_site_symmetry_1
_geom_angle_site_symmetry_3
O2 C1 O1 122.68(16) . .
O2 C1 C2 124.88(16) . .
O1 C1 C2 112.43(15) . .
C1 O1 H10 114.0(16) . .
C1 C2 C3 115.26(14) . .
C1 C2 H2A 108.5 . .
C3 C2 H2A 108.5 . .
C1 C2 H2B 108.5 . .
C3 C2 H2B 108.5 . .
H2A C2 H2B 107.5 . .
C2 C3 C3 112.34(17) . 2_666
C2 C3 H3A 109.1 . .
C3 C3 H3A 109.1 2_666 .
C2 C3 H3B 109.1 . .
C3 C3 H3B 109.1 2_666 .
H3A C3 H3B 107.9 . .
C4 C4 C5 117.08(19) 2_765 .
C4 C4 H4A 108.0 2_765 .
C5 C4 H4A 108.0 . .
C4 C4 H4B 108.0 2_765 .
C5 C4 H4B 108.0 . .
H4A C4 H4B 107.3 . .
C9 C5 C6 116.87(15) . .
C9 C5 C4 119.63(15) . .
C6 C5 C4 123.50(15) . .
C7 C6 C5 119.54(16) . .
C7 C6 H6 120.2 . .
C5 C6 H6 120.2 . .
N1 C7 C6 123.44(16) . .
N1 C7 H7 118.3 . .
C6 C7 H7 118.3 . .
C7 N1 C8 117.35(14) . .
N1 C8 C9 122.97(16) . .
N1 C8 H8 118.5 . .
C9 C8 H8 118.5 . .
C8 C9 C5 119.83(15) . .
C8 C9 H9 120.1 . .
C5 C9 H9 120.1 . .

loop_
_geom_bond_atom_site_label_1
_geom_bond_atom_site_label_2
_geom_bond_distance
_geom_bond_site_symmetry_2
C1 O2 1.1989(19) .
C1 O1 1.3083(19) .
C1 C2 1.501(2) .
O1 H10 0.91(3) .
C2 C3 1.508(2) .
C2 H2A 0.9700 .
C2 H2B 0.9700 .
C3 C3 1.512(3) 2_666
C3 H3A 0.9700 .
C3 H3B 0.9700 .
C4 C4 1.483(3) 2_765
C4 C5 1.507(2) .
C4 H4A 0.9700 .
C4 H4B 0.9700 .
C5 C9 1.385(2) .
C5 C6 1.381(2) .
C6 C7 1.378(2) .
C6 H6 0.9300 .
C7 N1 1.321(2) .
C7 H7 0.9300 .
N1 C8 1.333(2) .
C8 C9 1.373(2) .
C8 H8 0.9300 .
C9 H9 0.9300 .
